data_7003788
loop_
_publ_author_name
'Liu, Li-Xia'
'Huang, Hai-Ping'
'Li, Xin'
'Sun, Qing-Fu'
'Sun, Cui-Rong'
'Li, Yi-Zhi'
'Yu, Shu-Yan'

_publ_section_title
;
 Coordination molecular hats binding acetonitrile via C--H&#x22EF;\p
 interactions
;
_journal_issue 12
_journal_name_full 'Dalton Transactions'
_journal_page_first 1544
_journal_page_last 1546
_journal_paper_doi 10.1039/b719605a
_journal_year 2008
_chemical_formula_moiety 'C93 H87 N12 O15 Pd3, C4 H10 O, 3(F6 P), 3(C2 H3 N)'
_chemical_formula_sum 'C103 H106 F18 N15 O16 P3 Pd3'
_chemical_formula_weight 2564.14
_chemical_name_systematic
;
?
;
_space_group_IT_number 2
_symmetry_cell_setting triclinic
_symmetry_space_group_name_Hall '-P 1'
_symmetry_space_group_name_H-M 'P -1'
_atom_sites_solution_hydrogens geom
_atom_sites_solution_primary direct
_atom_sites_solution_secondary difmap
_audit_creation_method SHELXL-97
_cell_angle_alpha 97.49(2)
_cell_angle_beta 100.866(8)
_cell_angle_gamma 97.15(2)
_cell_formula_units_Z 2
_cell_length_a 14.013(3)
_cell_length_b 18.506(4)
_cell_length_c 22.193(4)
_cell_measurement_reflns_used 5135
_cell_measurement_temperature 291(2)
_cell_measurement_theta_max 25.41
_cell_measurement_theta_min 2.11
_cell_volume 5538(2)
_computing_cell_refinement SMART
_computing_data_collection 'SMART (Bruker, 2000)'
_computing_data_reduction 'SAINT (Bruker, 2000)'
_computing_molecular_graphics SHELXTL
_computing_publication_material SHELXTL
_computing_structure_refinement SHELXTL
_computing_structure_solution 'SHELXTL (Bruker, 2000)'
_diffrn_ambient_temperature 291(2)
_diffrn_measured_fraction_theta_full 0.978
_diffrn_measured_fraction_theta_max 0.978
_diffrn_measurement_device_type 'Bruker Smart Apex CCD'
_diffrn_measurement_method 'phi and omega scans'
_diffrn_radiation_monochromator graphite
_diffrn_radiation_source 'sealed tube'
_diffrn_radiation_type MoK\a
_diffrn_radiation_wavelength 0.71073
_diffrn_reflns_av_R_equivalents 0.0304
_diffrn_reflns_av_sigmaI/netI 0.0620
_diffrn_reflns_limit_h_max 16
_diffrn_reflns_limit_h_min -16
_diffrn_reflns_limit_k_max 21
_diffrn_reflns_limit_k_min -22
_diffrn_reflns_limit_l_max 25
_diffrn_reflns_limit_l_min -26
_diffrn_reflns_number 32622
_diffrn_reflns_theta_full 25.10
_diffrn_reflns_theta_max 25.10
_diffrn_reflns_theta_min 0.95
_exptl_absorpt_coefficient_mu 0.625
_exptl_absorpt_correction_T_max 0.854
_exptl_absorpt_correction_T_min 0.817
_exptl_absorpt_correction_type multi-scan
_exptl_absorpt_process_details 'SADABS; Bruker, 2000'
_exptl_crystal_colour yellow
_exptl_crystal_density_diffrn 1.538
_exptl_crystal_density_method 'not measured'
_exptl_crystal_description block
_exptl_crystal_F_000 2604
_exptl_crystal_size_max 0.32
_exptl_crystal_size_mid 0.26
_exptl_crystal_size_min 0.24
_refine_diff_density_max 0.788
_refine_diff_density_min -0.728
_refine_diff_density_rms 0.065
_refine_ls_extinction_method none
_refine_ls_goodness_of_fit_ref 1.068
_refine_ls_hydrogen_treatment mixed
_refine_ls_matrix_type fullcycle
_refine_ls_number_parameters 1435
_refine_ls_number_reflns 19302
_refine_ls_number_restraints 0
_refine_ls_restrained_S_all 1.068
_refine_ls_R_factor_all 0.0763
_refine_ls_R_factor_gt 0.0509
_refine_ls_shift/su_max 0.000
_refine_ls_shift/su_mean 0.000
_refine_ls_structure_factor_coef Fsqd
_refine_ls_weighting_details 'calc w=1/[\s^2^(Fo^2^)+(0.051P)^2^] where P=(Fo^2^+2Fc^2^)/3'
_refine_ls_weighting_scheme calc
_refine_ls_wR_factor_gt 0.1034
_refine_ls_wR_factor_ref 0.1079
_reflns_number_gt 13416
_reflns_number_total 19302
_reflns_threshold_expression >2sigma(I)
_cod_data_source_file b719605a.txt
_cod_data_source_block 1993c
_cod_depositor_comments
;
The following automatic conversions were performed:
'_symmetry_cell_setting' value 'Triclinic' changed to 'triclinic'
according to '/home/saulius/struct/CIF-dictionaries/cif_core.dic'
dictionary named 'cif_core.dic' version 2.4.1 from 2010-06-29.

Automatic conversion script
Id: cif_fix_enum 1527 2010-12-29 10:47:43Z saulius 
;
_cod_original_sg_symbol_H-M 'P-1 '
_cod_database_code 7003788

loop_
_symmetry_equiv_pos_as_xyz
'x, y, z'
'-x, -y, -z'

loop_
_atom_site_label
_atom_site_type_symbol
_atom_site_fract_x
_atom_site_fract_y
_atom_site_fract_z
_atom_site_U_iso_or_equiv
_atom_site_adp_type
_atom_site_occupancy
_atom_site_symmetry_multiplicity
_atom_site_calc_flag
_atom_site_refinement_flags
_atom_site_disorder_assembly
_atom_site_disorder_group
C1 C 0.8285(3) 0.3130(2) 0.91940(17) 0.0556(9) Uani 1 1 d . . .
H1 H 0.8514 0.3508 0.8995 0.067 Uiso 1 1 calc R . .
C2 C 0.7642(3) 0.3270(2) 0.95880(19) 0.0602(10) Uani 1 1 d . . .
H2 H 0.7457 0.3734 0.9658 0.072 Uiso 1 1 calc R . .
C3 C 0.7298(3) 0.2725(2) 0.98630(18) 0.0539(9) Uani 1 1 d . . .
H3 H 0.6849 0.2811 1.0114 0.065 Uiso 1 1 calc R . .
C4 C 0.7587(2) 0.2024(2) 0.97894(18) 0.0517(8) Uani 1 1 d . . .
C5 C 0.7278(3) 0.1438(2) 1.00765(17) 0.0500(8) Uani 1 1 d . . .
C6 C 0.7624(2) 0.07679(18) 0.99653(16) 0.0436(7) Uani 1 1 d . . .
C7 C 0.8270(3) 0.0684(2) 0.95623(16) 0.0498(8) Uani 1 1 d . . .
C8 C 0.8659(3) 0.0012(2) 0.94239(19) 0.0564(9) Uani 1 1 d . . .
H8 H 0.8512 -0.0387 0.9623 0.068 Uiso 1 1 calc R . .
C9 C 0.9246(3) -0.0036(2) 0.89953(19) 0.0572(9) Uani 1 1 d . . .
H9 H 0.9466 -0.0477 0.8880 0.069 Uiso 1 1 calc R . .
C10 C 0.9512(3) 0.0595(2) 0.87313(17) 0.0513(9) Uani 1 1 d . . .
H10 H 0.9937 0.0565 0.8457 0.062 Uiso 1 1 calc R . .
C11 C 0.8572(3) 0.1271(2) 0.9275(2) 0.0584(9) Uani 1 1 d . . .
C12 C 0.8231(3) 0.1941(2) 0.93866(17) 0.0542(9) Uani 1 1 d . . .
C13 C 1.1102(3) -0.0007(2) 0.6478(2) 0.0604(10) Uani 1 1 d . . .
H13 H 1.0978 0.0170 0.6863 0.072 Uiso 1 1 calc R . .
C14 C 1.1295(3) -0.0717(2) 0.6381(2) 0.0567(9) Uani 1 1 d . . .
H14 H 1.1338 -0.1009 0.6693 0.068 Uiso 1 1 calc R . .
C15 C 1.1423(2) -0.0975(2) 0.57839(19) 0.0533(9) Uani 1 1 d . . .
H15 H 1.1520 -0.1462 0.5691 0.064 Uiso 1 1 calc R . .
C16 C 1.1410(3) -0.05225(19) 0.53207(18) 0.0505(8) Uani 1 1 d . . .
C17 C 1.1532(3) -0.07434(19) 0.47021(18) 0.0520(9) Uani 1 1 d . . .
C18 C 1.1519(3) -0.0246(2) 0.42828(18) 0.0535(9) Uani 1 1 d . . .
C19 C 1.1309(3) 0.0466(2) 0.44515(18) 0.0566(9) Uani 1 1 d . . .
C20 C 1.1238(3) 0.0997(2) 0.40455(19) 0.0558(9) Uani 1 1 d . . .
H20 H 1.1308 0.0876 0.3638 0.067 Uiso 1 1 calc R . .
C21 C 1.1070(3) 0.1679(2) 0.4252(2) 0.0662(11) Uani 1 1 d . . .
H21 H 1.1030 0.2025 0.3983 0.079 Uiso 1 1 calc R . .
C22 C 1.0955(2) 0.1881(2) 0.48705(17) 0.0513(8) Uani 1 1 d . . .
H22 H 1.0839 0.2354 0.5004 0.062 Uiso 1 1 calc R . .
C23 C 1.1193(3) 0.06940(19) 0.50684(17) 0.0472(8) Uani 1 1 d . . .
C24 C 1.1213(3) 0.01889(19) 0.54820(17) 0.0494(8) Uani 1 1 d . . .
C25 C 0.8965(2) 0.4583(2) 0.54344(17) 0.0490(8) Uani 1 1 d . . .
H25 H 0.9323 0.4206 0.5348 0.059 Uiso 1 1 calc R . .
C26 C 0.8599(3) 0.4975(2) 0.49569(18) 0.0532(9) Uani 1 1 d . . .
H26 H 0.8717 0.4851 0.4561 0.064 Uiso 1 1 calc R . .
C27 C 0.8070(3) 0.5536(2) 0.50724(18) 0.0509(8) Uani 1 1 d . . .
H27 H 0.7817 0.5796 0.4764 0.061 Uiso 1 1 calc R . .
C28 C 0.7931(3) 0.5698(2) 0.57021(18) 0.0562(9) Uani 1 1 d . . .
C29 C 0.7424(3) 0.6317(2) 0.58923(17) 0.0517(8) Uani 1 1 d . . .
C30 C 0.7249(3) 0.6415(2) 0.64839(18) 0.0523(9) Uani 1 1 d . . .
C31 C 0.7592(3) 0.5984(2) 0.69301(17) 0.0575(9) Uani 1 1 d . . .
C32 C 0.7425(3) 0.6048(2) 0.75270(18) 0.0568(9) Uani 1 1 d . . .
H32 H 0.7069 0.6405 0.7664 0.068 Uiso 1 1 calc R . .
C33 C 0.7781(3) 0.5587(2) 0.7914(2) 0.0617(10) Uani 1 1 d . . .
H33 H 0.7645 0.5609 0.8310 0.074 Uiso 1 1 calc R . .
C34 C 0.8350(3) 0.5085(2) 0.77079(18) 0.0554(9) Uani 1 1 d . . .
H34 H 0.8615 0.4788 0.7983 0.066 Uiso 1 1 calc R . .
C35 C 0.8146(3) 0.5425(2) 0.6742(2) 0.0613(10) Uani 1 1 d . . .
C36 C 0.8288(3) 0.5299(2) 0.61327(19) 0.0601(10) Uani 1 1 d . . .
C37 C 1.1348(3) 0.1902(2) 0.8118(2) 0.0667(11) Uani 1 1 d . . .
C38 C 1.1962(3) 0.2113(2) 0.86595(19) 0.0559(9) Uani 1 1 d . . .
H38 H 1.1734 0.2190 0.9026 0.067 Uiso 1 1 calc R . .
C39 C 1.2978(3) 0.2218(2) 0.86620(19) 0.0574(9) Uani 1 1 d . . .
C40 C 1.3686(3) 0.2455(2) 0.9229(2) 0.0614(10) Uani 1 1 d . . .
H40 H 1.3490 0.2501 0.9608 0.074 Uiso 1 1 calc R . .
C41 C 1.4692(3) 0.2619(2) 0.92043(19) 0.0658(11) Uani 1 1 d . . .
H41 H 1.5149 0.2835 0.9563 0.079 Uiso 1 1 calc R . .
C42 C 1.4986(3) 0.2468(2) 0.86757(18) 0.0575(9) Uani 1 1 d . . .
H42 H 1.5654 0.2543 0.8676 0.069 Uiso 1 1 calc R . .
C43 C 1.4325(3) 0.2202(2) 0.81251(18) 0.0567(9) Uani 1 1 d . . .
H43 H 1.4554 0.2084 0.7763 0.068 Uiso 1 1 calc R . .
C44 C 1.3322(3) 0.2108(2) 0.8104(2) 0.0640(10) Uani 1 1 d . . .
C45 C 1.2639(3) 0.1862(2) 0.75253(19) 0.0569(9) Uani 1 1 d . . .
H45 H 1.2855 0.1761 0.7156 0.068 Uiso 1 1 calc R . .
C46 C 1.1633(3) 0.1776(2) 0.75326(18) 0.0552(9) Uani 1 1 d . . .
C47 C 1.0067(3) 0.1623(2) 0.73254(19) 0.0602(10) Uani 1 1 d . . .
H47 H 0.9423 0.1547 0.7100 0.072 Uiso 1 1 calc R . .
C48 C 1.1570(3) 0.31400(18) 0.63215(15) 0.0463(8) Uani 1 1 d . . .
C49 C 1.2523(3) 0.3147(2) 0.63425(19) 0.0603(10) Uani 1 1 d . . .
H49 H 1.2761 0.2704 0.6267 0.072 Uiso 1 1 calc R . .
C50 C 1.3181(3) 0.3817(2) 0.6477(2) 0.0628(10) Uani 1 1 d . . .
C51 C 1.4210(3) 0.3837(2) 0.65046(17) 0.0528(9) Uani 1 1 d . . .
H51 H 1.4456 0.3401 0.6414 0.063 Uiso 1 1 calc R . .
C52 C 1.4813(3) 0.4462(2) 0.66550(17) 0.0546(9) Uani 1 1 d . . .
H52 H 1.5480 0.4461 0.6669 0.065 Uiso 1 1 calc R . .
C53 C 1.4475(3) 0.5136(2) 0.67965(19) 0.0592(10) Uani 1 1 d . . .
H53 H 1.4916 0.5574 0.6904 0.071 Uiso 1 1 calc R . .
C54 C 1.3521(3) 0.5144(2) 0.6776(2) 0.0674(11) Uani 1 1 d . . .
H54 H 1.3304 0.5589 0.6880 0.081 Uiso 1 1 calc R . .
C55 C 1.2830(3) 0.4487(2) 0.66005(18) 0.0591(9) Uani 1 1 d . . .
C56 C 1.1772(3) 0.4490(2) 0.65691(18) 0.0542(9) Uani 1 1 d . . .
H56 H 1.1518 0.4926 0.6640 0.065 Uiso 1 1 calc R . .
C57 C 1.1193(3) 0.3831(2) 0.64331(16) 0.0501(8) Uani 1 1 d . . .
C58 C 0.9978(3) 0.2926(2) 0.6249(2) 0.0608(10) Uani 1 1 d . . .
H58 H 0.9345 0.2671 0.6196 0.073 Uiso 1 1 calc R . .
C59 C 1.0573(3) 0.4175(2) 0.80589(19) 0.0582(9) Uani 1 1 d . . .
C60 C 1.1305(3) 0.4815(2) 0.8175(2) 0.0602(10) Uani 1 1 d . . .
H60 H 1.1312 0.5150 0.7897 0.072 Uiso 1 1 calc R . .
C61 C 1.2012(3) 0.4912(2) 0.87282(17) 0.0504(8) Uani 1 1 d . . .
C62 C 1.2779(3) 0.5495(2) 0.88440(18) 0.0580(10) Uani 1 1 d . . .
H62 H 1.2798 0.5826 0.8564 0.070 Uiso 1 1 calc R . .
C63 C 1.3516(3) 0.5590(2) 0.93698(19) 0.0594(10) Uani 1 1 d . . .
H63 H 1.4031 0.5980 0.9440 0.071 Uiso 1 1 calc R . .
C64 C 1.3483(3) 0.5102(2) 0.9793(2) 0.0696(12) Uani 1 1 d . . .
H64 H 1.3972 0.5169 1.0151 0.084 Uiso 1 1 calc R . .
C65 C 1.2731(3) 0.4519(2) 0.9685(2) 0.0604(10) Uani 1 1 d . . .
H65 H 1.2715 0.4192 0.9969 0.072 Uiso 1 1 calc R . .
C66 C 1.1991(3) 0.44148(19) 0.91508(18) 0.0545(9) Uani 1 1 d . . .
C67 C 1.1232(3) 0.3788(2) 0.90279(18) 0.0584(9) Uani 1 1 d . . .
H67 H 1.1204 0.3456 0.9307 0.070 Uiso 1 1 calc R . .
C68 C 1.0549(3) 0.3696(2) 0.84854(19) 0.0597(10) Uani 1 1 d . . .
C69 C 0.9337(3) 0.3283(2) 0.7718(2) 0.0597(10) Uani 1 1 d . . .
H69 H 0.8786 0.2988 0.7462 0.072 Uiso 1 1 calc R . .
C70 C 0.5610(3) 0.1126(2) 1.00937(19) 0.0579(9) Uani 1 1 d . . .
H70A H 0.5629 0.0602 1.0074 0.070 Uiso 1 1 calc R . .
H70B H 0.5459 0.1230 0.9672 0.070 Uiso 1 1 calc R . .
C71 C 0.4832(3) 0.1333(2) 1.04260(19) 0.0587(9) Uani 1 1 d . . .
H71A H 0.4998 0.1836 1.0644 0.070 Uiso 1 1 calc R . .
H71B H 0.4199 0.1276 1.0143 0.070 Uiso 1 1 calc R . .
C72 C 0.4148(3) 0.0941(2) 1.12250(16) 0.0516(8) Uani 1 1 d . . .
H72A H 0.3477 0.0838 1.0986 0.062 Uiso 1 1 calc R . .
H72B H 0.4275 0.1441 1.1450 0.062 Uiso 1 1 calc R . .
C73 C 0.4347(3) 0.0389(2) 1.16528(19) 0.0548(9) Uani 1 1 d . . .
H73A H 0.3946 0.0433 1.1963 0.066 Uiso 1 1 calc R . .
H73B H 0.4172 -0.0105 1.1418 0.066 Uiso 1 1 calc R . .
C74 C 0.5963(3) 0.0146(3) 1.1540(2) 0.0692(11) Uani 1 1 d . . .
H74A H 0.5581 -0.0294 1.1276 0.083 Uiso 1 1 calc R . .
H74B H 0.6212 0.0480 1.1284 0.083 Uiso 1 1 calc R . .
C75 C 0.6773(3) -0.0040(2) 1.2005(2) 0.0589(9) Uani 1 1 d . . .
H75A H 0.6740 0.0158 1.2426 0.071 Uiso 1 1 calc R . .
H75B H 0.6769 -0.0568 1.1970 0.071 Uiso 1 1 calc R . .
C76 C 0.7906(3) -0.0159(2) 1.1356(2) 0.0662(11) Uani 1 1 d . . .
H76A H 0.7384 -0.0567 1.1173 0.079 Uiso 1 1 calc R . .
H76B H 0.8497 -0.0352 1.1522 0.079 Uiso 1 1 calc R . .
C77 C 0.8086(4) 0.0332(2) 1.08967(19) 0.0734(12) Uani 1 1 d . . .
H77A H 0.8113 0.0836 1.1094 0.088 Uiso 1 1 calc R . .
H77B H 0.8732 0.0287 1.0812 0.088 Uiso 1 1 calc R . .
C78 C 1.2675(3) -0.1585(2) 0.4653(2) 0.0683(12) Uani 1 1 d . . .
H78A H 1.3002 -0.1320 0.5060 0.082 Uiso 1 1 calc R . .
H78B H 1.3016 -0.1397 0.4350 0.082 Uiso 1 1 calc R . .
C79 C 1.2739(3) -0.2392(2) 0.4635(2) 0.0594(10) Uani 1 1 d . . .
H79A H 1.3416 -0.2454 0.4786 0.071 Uiso 1 1 calc R . .
H79B H 1.2345 -0.2593 0.4907 0.071 Uiso 1 1 calc R . .
C80 C 1.3065(3) -0.3141(2) 0.37575(18) 0.0566(9) Uani 1 1 d . . .
H80A H 1.2741 -0.3635 0.3571 0.068 Uiso 1 1 calc R . .
H80B H 1.3614 -0.3187 0.4081 0.068 Uiso 1 1 calc R . .
C81 C 1.3468(3) -0.2768(2) 0.32588(19) 0.0562(9) Uani 1 1 d . . .
H81A H 1.3955 -0.2345 0.3463 0.067 Uiso 1 1 calc R . .
H81B H 1.3800 -0.3112 0.3037 0.067 Uiso 1 1 calc R . .
C82 C 1.3148(3) -0.2133(2) 0.24170(17) 0.0540(9) Uani 1 1 d . . .
H82A H 1.2729 -0.2282 0.2007 0.065 Uiso 1 1 calc R . .
H82B H 1.3794 -0.2256 0.2393 0.065 Uiso 1 1 calc R . .
C83 C 1.3237(2) -0.12951(18) 0.25929(18) 0.0482(8) Uani 1 1 d . . .
H83A H 1.3666 -0.1138 0.2999 0.058 Uiso 1 1 calc R . .
H83B H 1.3530 -0.1054 0.2294 0.058 Uiso 1 1 calc R . .
C84 C 1.2410(3) -0.0329(2) 0.28677(18) 0.0584(9) Uani 1 1 d . . .
H84A H 1.1820 -0.0138 0.2699 0.070 Uiso 1 1 calc R . .
H84B H 1.2958 -0.0055 0.2744 0.070 Uiso 1 1 calc R . .
C85 C 1.2571(3) -0.0199(2) 0.35559(19) 0.0593(10) Uani 1 1 d . . .
H85A H 1.3073 -0.0471 0.3737 0.071 Uiso 1 1 calc R . .
H85B H 1.2771 0.0321 0.3719 0.071 Uiso 1 1 calc R . .
C86 C 0.6129(3) 0.6837(2) 0.52473(19) 0.0562(9) Uani 1 1 d . . .
H86A H 0.6049 0.6991 0.4842 0.067 Uiso 1 1 calc R . .
H86B H 0.6005 0.7237 0.5536 0.067 Uiso 1 1 calc R . .
C87 C 0.5382(3) 0.6196(2) 0.5212(2) 0.0624(11) Uani 1 1 d . . .
H87A H 0.5513 0.5785 0.4937 0.075 Uiso 1 1 calc R . .
H87B H 0.5424 0.6056 0.5621 0.075 Uiso 1 1 calc R . .
C88 C 0.3793(3) 0.6211(2) 0.5430(2) 0.0677(12) Uani 1 1 d . . .
H88A H 0.3872 0.5741 0.5566 0.081 Uiso 1 1 calc R . .
H88B H 0.3106 0.6199 0.5244 0.081 Uiso 1 1 calc R . .
C89 C 0.4124(3) 0.6845(2) 0.59926(18) 0.0586(9) Uani 1 1 d . . .
H89A H 0.3661 0.6789 0.6264 0.070 Uiso 1 1 calc R . .
H89B H 0.4756 0.6772 0.6221 0.070 Uiso 1 1 calc R . .
C90 C 0.4324(3) 0.8210(2) 0.6338(2) 0.0674(11) Uani 1 1 d . . .
H90A H 0.4268 0.8060 0.6734 0.081 Uiso 1 1 calc R . .
H90B H 0.3801 0.8494 0.6220 0.081 Uiso 1 1 calc R . .
C91 C 0.5305(3) 0.86883(19) 0.64077(18) 0.0558(10) Uani 1 1 d . . .
H91A H 0.5306 0.8877 0.6020 0.067 Uiso 1 1 calc R . .
H91B H 0.5331 0.9109 0.6724 0.067 Uiso 1 1 calc R . .
C92 C 0.6631(3) 0.8192(2) 0.71269(18) 0.0554(9) Uani 1 1 d . . .
H92A H 0.6131 0.7964 0.7321 0.066 Uiso 1 1 calc R . .
H92B H 0.7014 0.8615 0.7412 0.066 Uiso 1 1 calc R . .
C93 C 0.7290(3) 0.7640(2) 0.69366(18) 0.0570(9) Uani 1 1 d . . .
H93A H 0.7640 0.7821 0.6635 0.068 Uiso 1 1 calc R . .
H93B H 0.7770 0.7584 0.7297 0.068 Uiso 1 1 calc R . .
C94 C 0.9475(3) 0.53500(19) 0.92744(19) 0.0561(9) Uani 1 1 d . . .
C95 C 1.0228(3) 0.5968(2) 0.93155(19) 0.0599(10) Uani 1 1 d . . .
H95A H 1.0632 0.5852 0.9023 0.090 Uiso 1 1 calc R . .
H95B H 1.0625 0.6074 0.9728 0.090 Uiso 1 1 calc R . .
H95C H 0.9928 0.6390 0.9223 0.090 Uiso 1 1 calc R . .
H97A H 1.413(4) 0.458(3) 0.847(2) 0.090 Uiso 1 1 d . . .
H97B H 1.401(4) 0.371(3) 0.843(2) 0.090 Uiso 1 1 d . . .
H97C H 1.392(4) 0.408(3) 0.782(3) 0.090 Uiso 1 1 d . . .
C96 C 1.5373(3) 0.4136(2) 0.8290(2) 0.0598(10) Uani 1 1 d . . .
C97 C 1.4297(3) 0.4134(2) 0.8254(2) 0.0619(10) Uani 1 1 d . . .
C98 C 1.0029(3) 0.1327(2) 0.2287(2) 0.0604(10) Uani 1 1 d . . .
C99 C 0.9804(3) 0.2020(2) 0.20593(18) 0.0595(10) Uani 1 1 d . . .
H99A H 1.0300 0.2196 0.1846 0.089 Uiso 1 1 calc R . .
H99B H 0.9791 0.2386 0.2405 0.089 Uiso 1 1 calc R . .
H99C H 0.9174 0.1927 0.1779 0.089 Uiso 1 1 calc R . .
C100 C 0.4096(3) 0.3477(2) 0.1412(2) 0.0704(12) Uani 1 1 d . . .
H10A H 0.4350 0.3533 0.1045 0.106 Uiso 1 1 calc R . .
H10B H 0.3972 0.3946 0.1595 0.106 Uiso 1 1 calc R . .
H10C H 0.3494 0.3135 0.1303 0.106 Uiso 1 1 calc R . .
C101 C 0.4861(3) 0.3181(2) 0.18855(18) 0.0598(10) Uani 1 1 d . . .
H10D H 0.5054 0.3550 0.2257 0.072 Uiso 1 1 calc R . .
H10E H 0.4527 0.2745 0.2001 0.072 Uiso 1 1 calc R . .
C102 C 0.6402(3) 0.2616(2) 0.20984(18) 0.0530(9) Uani 1 1 d . . .
H10F H 0.6062 0.2138 0.2134 0.064 Uiso 1 1 calc R . .
H10G H 0.6613 0.2902 0.2511 0.064 Uiso 1 1 calc R . .
C103 C 0.7296(3) 0.2515(2) 0.18110(19) 0.0528(9) Uani 1 1 d . . .
H10H H 0.7734 0.2266 0.2068 0.079 Uiso 1 1 calc R . .
H10I H 0.7633 0.2989 0.1780 0.079 Uiso 1 1 calc R . .
H10J H 0.7084 0.2228 0.1404 0.079 Uiso 1 1 calc R . .
F1 F 0.95983(15) 0.39040(11) 0.41908(10) 0.0550(5) Uani 1 1 d . . .
F2 F 1.02009(15) 0.30955(10) 0.35681(9) 0.0514(5) Uani 1 1 d . . .
F3 F 0.91742(15) 0.26831(12) 0.41680(10) 0.0557(5) Uani 1 1 d . . .
F4 F 0.80764(15) 0.33846(11) 0.37520(9) 0.0538(5) Uani 1 1 d . . .
F5 F 0.90982(15) 0.37453(11) 0.31411(9) 0.0525(5) Uani 1 1 d . . .
F6 F 0.86769(15) 0.25411(11) 0.31329(10) 0.0530(5) Uani 1 1 d . . .
F7 F 0.88167(15) 0.71325(11) 0.89205(10) 0.0552(5) Uani 1 1 d . . .
F8 F 0.93931(15) 0.74419(12) 0.99756(10) 0.0572(5) Uani 1 1 d . . .
F9 F 0.77781(16) 0.73292(12) 0.95520(10) 0.0575(5) Uani 1 1 d . . .
F10 F 0.81655(15) 0.81814(11) 0.89196(9) 0.0499(5) Uani 1 1 d . . .
F11 F 0.97463(15) 0.82667(11) 0.93574(9) 0.0512(5) Uani 1 1 d . . .
F12 F 0.86651(16) 0.84447(11) 0.99611(9) 0.0534(5) Uani 1 1 d . . .
F13 F 0.36148(15) 0.04462(11) 0.53380(10) 0.0550(5) Uani 1 1 d . . .
F14 F 0.49573(15) 0.05228(10) 0.60983(9) 0.0514(5) Uani 1 1 d . . .
F15 F 0.31355(15) 0.13710(12) 0.59072(10) 0.0557(5) Uani 1 1 d . . .
F16 F 0.34131(15) 0.03779(11) 0.63062(10) 0.0541(5) Uani 1 1 d . . .
F17 F 0.46643(15) 0.15595(11) 0.56872(9) 0.0525(5) Uani 1 1 d . . .
F18 F 0.44748(15) 0.14331(11) 0.66639(9) 0.0529(5) Uani 1 1 d . . .
N1 N 0.8584(3) 0.2486(2) 0.90912(18) 0.0715(10) Uani 1 1 d . . .
N2 N 0.9196(3) 0.12029(19) 0.88522(15) 0.0633(8) Uani 1 1 d . . .
N3 N 1.1082(2) 0.04368(16) 0.60625(16) 0.0577(8) Uani 1 1 d . . .
N4 N 1.1013(2) 0.13910(16) 0.52547(15) 0.0559(8) Uani 1 1 d . . .
N5 N 0.8806(3) 0.47457(17) 0.59983(16) 0.0588(8) Uani 1 1 d . . .
N6 N 0.8533(2) 0.50048(18) 0.71517(16) 0.0601(8) Uani 1 1 d . . .
N7 N 0.9761(3) 0.31346(18) 0.82492(16) 0.0604(8) Uani 1 1 d . . .
N8 N 1.0306(2) 0.17683(19) 0.79640(16) 0.0618(8) Uani 1 1 d . . .
N9 N 1.0831(2) 0.16002(17) 0.70633(15) 0.0565(8) Uani 1 1 d . . .
N10 N 1.0752(2) 0.25938(17) 0.62048(15) 0.0554(7) Uani 1 1 d . . .
N11 N 1.0185(3) 0.36483(18) 0.63744(17) 0.0630(8) Uani 1 1 d . . .
N12 N 0.9781(3) 0.3914(2) 0.75749(17) 0.0674(9) Uani 1 1 d . . .
N13 N 0.8850(3) 0.48460(19) 0.92129(16) 0.0626(8) Uani 1 1 d . . .
N14 N 1.6129(2) 0.41133(17) 0.82559(16) 0.0588(8) Uani 1 1 d . . .
N15 N 1.0131(2) 0.07783(17) 0.24200(14) 0.0504(7) Uani 1 1 d . . .
O1 O 0.65490(18) 0.15306(13) 1.04079(12) 0.0521(6) Uani 1 1 d . . .
O2 O 0.48365(19) 0.08228(13) 1.08412(11) 0.0524(6) Uani 1 1 d . . .
O3 O 0.53745(19) 0.05098(14) 1.19557(12) 0.0546(6) Uani 1 1 d . . .
O4 O 0.76251(19) 0.03251(13) 1.18201(13) 0.0561(6) Uani 1 1 d . . .
O5 O 0.74204(19) 0.02263(14) 1.03260(12) 0.0556(6) Uani 1 1 d . . .
O6 O 1.16710(19) -0.14508(14) 0.45207(13) 0.0589(7) Uani 1 1 d . . .
O7 O 1.2405(2) -0.27752(17) 0.40305(13) 0.0701(8) Uani 1 1 d . . .
O8 O 1.2765(2) -0.25364(14) 0.28326(12) 0.0570(6) Uani 1 1 d . . .
O9 O 1.23135(18) -0.10824(14) 0.26050(12) 0.0550(6) Uani 1 1 d . . .
O10 O 1.1622(2) -0.04660(14) 0.36867(13) 0.0635(7) Uani 1 1 d . . .
O11 O 0.71278(18) 0.67308(14) 0.54359(12) 0.0527(6) Uani 1 1 d . . .
O12 O 0.43927(18) 0.63434(13) 0.49850(11) 0.0494(6) Uani 1 1 d . . .
O13 O 0.42129(19) 0.75772(14) 0.58848(12) 0.0580(6) Uani 1 1 d . . .
O14 O 0.62101(18) 0.83940(13) 0.65629(11) 0.0496(6) Uani 1 1 d . . .
O15 O 0.67059(18) 0.69496(15) 0.66750(12) 0.0579(6) Uani 1 1 d . . .
O16 O 0.57478(18) 0.29923(14) 0.17080(12) 0.0558(6) Uani 1 1 d . . .
P1 P 0.91214(7) 0.32216(6) 0.36627(5) 0.0540(2) Uani 1 1 d . . .
P2 P 0.87574(7) 0.77885(5) 0.94349(4) 0.0497(2) Uani 1 1 d . . .
P3 P 0.40537(7) 0.09517(6) 0.59867(5) 0.0540(2) Uani 1 1 d . . .
Pd1 Pd 0.94738(3) 0.215728(19) 0.852994(16) 0.06387(9) Uani 1 1 d . . .
Pd2 Pd 1.08775(2) 0.151453(15) 0.615579(14) 0.04952(8) Uani 1 1 d . . .
Pd3 Pd 0.93428(2) 0.431116(16) 0.677266(15) 0.05735(8) Uani 1 1 d . . .

loop_
_atom_site_aniso_label
_atom_site_aniso_U_11
_atom_site_aniso_U_22
_atom_site_aniso_U_33
_atom_site_aniso_U_23
_atom_site_aniso_U_13
_atom_site_aniso_U_12
C1 0.054(2) 0.062(2) 0.055(2) 0.0214(18) 0.0057(17) 0.0195(18)
C2 0.068(3) 0.049(2) 0.064(2) 0.0135(18) 0.018(2) 0.0017(18)
C3 0.054(2) 0.067(2) 0.054(2) 0.0291(18) 0.0203(17) 0.0237(18)
C4 0.0371(18) 0.058(2) 0.058(2) 0.0052(17) 0.0057(15) 0.0067(15)
C5 0.0451(19) 0.054(2) 0.0484(19) 0.0058(16) 0.0016(15) 0.0122(15)
C6 0.0333(16) 0.0479(18) 0.054(2) 0.0171(15) 0.0117(14) 0.0080(13)
C7 0.050(2) 0.059(2) 0.0453(19) 0.0136(16) 0.0139(15) 0.0143(16)
C8 0.062(2) 0.050(2) 0.062(2) 0.0116(17) 0.0254(19) 0.0040(17)
C9 0.053(2) 0.064(2) 0.063(2) 0.0172(19) 0.0254(18) 0.0132(18)
C10 0.0450(19) 0.070(2) 0.0467(19) 0.0286(17) 0.0106(15) 0.0163(17)
C11 0.046(2) 0.068(2) 0.066(2) 0.021(2) 0.0135(18) 0.0151(18)
C12 0.052(2) 0.061(2) 0.048(2) 0.0059(17) 0.0074(16) 0.0094(17)
C13 0.053(2) 0.048(2) 0.082(3) 0.0100(19) 0.0061(19) 0.0242(17)
C14 0.052(2) 0.0434(19) 0.078(3) 0.0073(18) 0.0184(19) 0.0136(16)
C15 0.0328(17) 0.052(2) 0.071(3) 0.0034(18) 0.0041(16) 0.0081(15)
C16 0.048(2) 0.0393(17) 0.062(2) 0.0035(15) 0.0053(16) 0.0123(15)
C17 0.0421(18) 0.0450(18) 0.062(2) -0.0166(16) 0.0062(16) 0.0122(15)
C18 0.055(2) 0.0469(19) 0.060(2) -0.0083(17) 0.0240(18) 0.0112(16)
C19 0.052(2) 0.058(2) 0.058(2) -0.0053(17) 0.0129(17) 0.0125(17)
C20 0.052(2) 0.054(2) 0.067(2) 0.0069(18) 0.0170(18) 0.0240(17)
C21 0.077(3) 0.057(2) 0.063(3) 0.0069(19) 0.006(2) 0.017(2)
C22 0.0384(18) 0.0489(19) 0.055(2) -0.0020(15) -0.0083(15) 0.0003(15)
C23 0.0454(19) 0.0441(18) 0.054(2) 0.0030(15) 0.0177(15) 0.0069(14)
C24 0.0425(18) 0.0481(19) 0.059(2) 0.0064(16) 0.0071(15) 0.0198(15)
C25 0.0393(18) 0.053(2) 0.053(2) 0.0085(16) 0.0024(15) 0.0097(15)
C26 0.0433(19) 0.066(2) 0.051(2) 0.0071(17) 0.0092(16) 0.0124(16)
C27 0.0405(18) 0.058(2) 0.059(2) 0.0093(17) 0.0159(16) 0.0166(16)
C28 0.051(2) 0.076(3) 0.054(2) 0.0237(19) 0.0206(17) 0.0294(19)
C29 0.052(2) 0.058(2) 0.0481(19) 0.0094(16) 0.0076(16) 0.0227(17)
C30 0.0429(18) 0.061(2) 0.066(2) 0.0256(18) 0.0211(17) 0.0281(16)
C31 0.064(2) 0.072(2) 0.045(2) 0.0190(18) 0.0139(17) 0.027(2)
C32 0.071(2) 0.051(2) 0.054(2) 0.0135(16) 0.0128(18) 0.0243(18)
C33 0.064(2) 0.069(2) 0.060(2) 0.0240(19) 0.0094(19) 0.030(2)
C34 0.049(2) 0.061(2) 0.061(2) 0.0130(18) 0.0097(17) 0.0258(17)
C35 0.056(2) 0.061(2) 0.078(3) 0.033(2) 0.021(2) 0.0170(18)
C36 0.073(3) 0.052(2) 0.061(2) 0.0164(18) 0.017(2) 0.0177(19)
C37 0.046(2) 0.070(3) 0.075(3) -0.017(2) 0.013(2) 0.0031(19)
C38 0.054(2) 0.054(2) 0.065(2) 0.0238(18) 0.0134(18) 0.0109(17)
C39 0.046(2) 0.060(2) 0.062(2) 0.0076(18) 0.0006(17) 0.0079(17)
C40 0.066(3) 0.051(2) 0.065(2) 0.0131(18) 0.007(2) 0.0105(18)
C41 0.071(3) 0.060(2) 0.057(2) -0.0056(19) -0.007(2) 0.022(2)
C42 0.054(2) 0.054(2) 0.062(2) 0.0034(18) 0.0058(18) 0.0121(17)
C43 0.070(2) 0.054(2) 0.050(2) 0.0026(16) 0.0163(18) 0.0259(18)
C44 0.068(3) 0.060(2) 0.067(3) 0.014(2) 0.009(2) 0.026(2)
C45 0.056(2) 0.055(2) 0.066(2) 0.0265(18) 0.0117(18) 0.0156(17)
C46 0.050(2) 0.062(2) 0.057(2) 0.0156(18) 0.0108(17) 0.0161(17)
C47 0.058(2) 0.058(2) 0.067(3) 0.0162(19) 0.0178(19) 0.0017(18)
C48 0.059(2) 0.0457(18) 0.0412(18) 0.0127(14) 0.0167(15) 0.0180(16)
C49 0.054(2) 0.054(2) 0.068(2) 0.0064(18) -0.0022(19) 0.0153(18)
C50 0.059(2) 0.051(2) 0.082(3) 0.0131(19) 0.017(2) 0.0128(18)
C51 0.051(2) 0.0465(19) 0.059(2) 0.0161(16) 0.0046(17) 0.0040(16)
C52 0.066(2) 0.054(2) 0.050(2) 0.0169(17) 0.0283(18) -0.0017(18)
C53 0.065(2) 0.050(2) 0.071(3) 0.0173(18) 0.038(2) -0.0063(17)
C54 0.068(3) 0.063(2) 0.066(3) -0.002(2) 0.009(2) 0.010(2)
C55 0.065(2) 0.065(2) 0.049(2) 0.0117(18) 0.0109(18) 0.0156(19)
C56 0.070(2) 0.0438(19) 0.057(2) 0.0166(16) 0.0235(19) 0.0147(17)
C57 0.061(2) 0.052(2) 0.0406(18) 0.0135(15) 0.0079(16) 0.0199(17)
C58 0.056(2) 0.058(2) 0.075(3) 0.036(2) 0.010(2) 0.0154(18)
C59 0.055(2) 0.062(2) 0.060(2) 0.0151(19) 0.0139(18) 0.0141(18)
C60 0.053(2) 0.064(2) 0.065(2) 0.0078(19) 0.0115(19) 0.0147(18)
C61 0.0468(19) 0.059(2) 0.0478(19) 0.0050(16) 0.0173(16) 0.0077(16)
C62 0.059(2) 0.055(2) 0.055(2) -0.0168(17) 0.0218(18) 0.0061(18)
C63 0.054(2) 0.050(2) 0.067(2) -0.0235(18) 0.0203(19) 0.0030(17)
C64 0.070(3) 0.052(2) 0.078(3) -0.011(2) 0.003(2) 0.016(2)
C65 0.055(2) 0.063(2) 0.064(2) 0.0086(19) 0.0105(18) 0.0180(19)
C66 0.063(2) 0.0429(19) 0.058(2) -0.0013(16) 0.0177(18) 0.0122(17)
C67 0.062(2) 0.065(2) 0.046(2) 0.0048(17) 0.0075(17) 0.0099(19)
C68 0.047(2) 0.078(3) 0.058(2) 0.017(2) 0.0160(17) 0.0085(19)
C69 0.059(2) 0.062(2) 0.069(2) 0.0201(19) 0.027(2) 0.0203(19)
C70 0.060(2) 0.055(2) 0.060(2) 0.0161(18) 0.0154(18) 0.0025(17)
C71 0.056(2) 0.060(2) 0.061(2) 0.0195(18) 0.0075(18) 0.0096(18)
C72 0.0430(19) 0.072(2) 0.0383(18) 0.0090(16) 0.0077(15) 0.0050(17)
C73 0.0410(18) 0.068(2) 0.067(2) 0.0249(19) 0.0235(17) 0.0179(17)
C74 0.072(3) 0.074(3) 0.068(3) 0.020(2) 0.016(2) 0.022(2)
C75 0.057(2) 0.064(2) 0.064(2) 0.0203(19) 0.0195(19) 0.0210(18)
C76 0.068(3) 0.070(3) 0.064(3) 0.018(2) 0.015(2) 0.013(2)
C77 0.092(3) 0.066(3) 0.053(2) 0.017(2) -0.005(2) 0.000(2)
C78 0.060(2) 0.051(2) 0.080(3) -0.009(2) -0.014(2) 0.0199(19)
C79 0.059(2) 0.0446(19) 0.069(3) 0.0003(17) 0.0048(19) 0.0102(17)
C80 0.057(2) 0.055(2) 0.060(2) 0.0140(18) 0.0083(18) 0.0164(17)
C81 0.062(2) 0.0429(19) 0.068(2) 0.0211(17) 0.0127(19) 0.0160(17)
C82 0.059(2) 0.054(2) 0.0414(18) -0.0089(15) 0.0028(16) 0.0061(17)
C83 0.0435(19) 0.0460(18) 0.061(2) 0.0170(16) 0.0212(16) 0.0066(15)
C84 0.0429(19) 0.062(2) 0.061(2) -0.0088(18) 0.0006(16) 0.0080(17)
C85 0.065(2) 0.048(2) 0.066(2) -0.0047(17) 0.0188(19) 0.0210(18)
C86 0.066(2) 0.050(2) 0.066(2) 0.0300(18) 0.0228(19) 0.0240(18)
C87 0.062(2) 0.048(2) 0.068(2) 0.0236(18) -0.015(2) 0.0063(18)
C88 0.069(3) 0.055(2) 0.070(3) 0.017(2) 0.013(2) -0.0293(19)
C89 0.061(2) 0.064(2) 0.055(2) 0.0175(18) 0.0256(18) -0.0056(18)
C90 0.058(2) 0.058(2) 0.091(3) 0.013(2) 0.019(2) 0.0203(19)
C91 0.050(2) 0.0466(19) 0.061(2) -0.0219(16) -0.0012(17) 0.0227(16)
C92 0.057(2) 0.063(2) 0.055(2) 0.0146(18) 0.0253(18) 0.0208(18)
C93 0.059(2) 0.064(2) 0.049(2) 0.0043(17) 0.0074(17) 0.0245(19)
C94 0.061(2) 0.0399(18) 0.067(2) 0.0021(16) 0.0132(19) 0.0108(16)
C95 0.057(2) 0.046(2) 0.067(2) -0.0193(17) 0.0030(19) 0.0144(17)
C96 0.056(2) 0.060(2) 0.065(2) 0.0165(19) 0.0121(19) 0.0096(18)
C97 0.071(3) 0.053(2) 0.059(2) -0.0042(19) 0.014(2) 0.012(2)
C98 0.051(2) 0.062(2) 0.070(3) 0.0113(19) 0.0226(19) -0.0010(18)
C99 0.056(2) 0.065(2) 0.051(2) -0.0128(18) 0.0114(17) 0.0038(18)
C100 0.054(2) 0.055(2) 0.085(3) 0.009(2) -0.011(2) -0.0161(18)
C101 0.050(2) 0.052(2) 0.062(2) -0.0173(17) -0.0148(18) 0.0141(16)
C102 0.056(2) 0.053(2) 0.054(2) 0.0127(17) 0.0145(17) 0.0192(17)
C103 0.054(2) 0.0429(18) 0.062(2) -0.0062(15) 0.0153(17) 0.0158(15)
F1 0.0480(11) 0.0565(12) 0.0618(13) 0.0114(10) 0.0112(9) 0.0110(9)
F2 0.0525(11) 0.0452(10) 0.0555(12) -0.0045(9) 0.0140(9) 0.0122(9)
F3 0.0552(12) 0.0630(13) 0.0539(12) 0.0151(10) 0.0148(10) 0.0173(10)
F4 0.0528(12) 0.0530(11) 0.0542(12) -0.0065(9) 0.0164(9) 0.0106(9)
F5 0.0580(12) 0.0495(11) 0.0550(12) 0.0133(9) 0.0146(9) 0.0176(9)
F6 0.0554(12) 0.0513(11) 0.0564(12) 0.0095(9) 0.0162(10) 0.0166(9)
F7 0.0484(11) 0.0517(11) 0.0641(13) 0.0003(10) 0.0116(10) 0.0116(9)
F8 0.0529(12) 0.0588(12) 0.0581(12) 0.0186(10) -0.0002(10) 0.0097(10)
F9 0.0545(12) 0.0628(13) 0.0580(12) 0.0138(10) 0.0146(10) 0.0100(10)
F10 0.0536(11) 0.0517(11) 0.0479(11) 0.0138(9) 0.0139(9) 0.0101(9)
F11 0.0530(11) 0.0572(11) 0.0469(11) 0.0139(9) 0.0146(9) 0.0101(9)
F12 0.0607(12) 0.0493(11) 0.0515(11) 0.0121(9) 0.0114(9) 0.0096(9)
F13 0.0480(11) 0.0566(12) 0.0616(13) 0.0114(10) 0.0111(10) 0.0110(9)
F14 0.0525(11) 0.0453(10) 0.0555(12) -0.0045(9) 0.0141(9) 0.0123(9)
F15 0.0551(12) 0.0630(13) 0.0540(12) 0.0149(10) 0.0148(10) 0.0173(10)
F16 0.0505(11) 0.0594(12) 0.0538(12) 0.0115(10) 0.0112(9) 0.0110(9)
F17 0.0580(12) 0.0495(11) 0.0550(12) 0.0133(9) 0.0147(10) 0.0176(9)
F18 0.0554(12) 0.0513(11) 0.0562(12) 0.0094(9) 0.0162(10) 0.0166(9)
N1 0.080(2) 0.066(2) 0.074(2) 0.0156(18) 0.0213(19) 0.0166(18)
N2 0.071(2) 0.068(2) 0.0535(19) 0.0142(16) 0.0162(16) 0.0122(17)
N3 0.062(2) 0.0426(16) 0.070(2) 0.0046(14) 0.0173(16) 0.0133(14)
N4 0.0609(19) 0.0458(16) 0.0611(19) 0.0034(14) 0.0119(15) 0.0150(14)
N5 0.071(2) 0.0461(17) 0.061(2) 0.0112(14) 0.0131(16) 0.0152(15)
N6 0.0510(18) 0.063(2) 0.068(2) 0.0177(16) 0.0129(15) 0.0057(15)
N7 0.063(2) 0.0606(19) 0.060(2) 0.0135(16) 0.0132(16) 0.0120(16)
N8 0.0554(19) 0.064(2) 0.066(2) 0.0162(16) 0.0116(16) 0.0045(15)
N9 0.0593(19) 0.0502(17) 0.062(2) 0.0048(15) 0.0169(15) 0.0148(15)
N10 0.0603(19) 0.0523(17) 0.0557(18) 0.0027(14) 0.0169(15) 0.0149(14)
N11 0.063(2) 0.0566(19) 0.071(2) 0.0155(16) 0.0124(17) 0.0144(16)
N12 0.075(2) 0.064(2) 0.065(2) 0.0176(17) 0.0095(18) 0.0153(18)
N13 0.064(2) 0.062(2) 0.066(2) 0.0189(16) 0.0167(17) 0.0108(16)
N14 0.0508(18) 0.0530(18) 0.068(2) 0.0145(15) 0.0158(15) -0.0212(14)
N15 0.0477(16) 0.0613(18) 0.0503(17) 0.0148(14) 0.0184(14) 0.0197(14)
O1 0.0507(14) 0.0503(14) 0.0565(15) 0.0086(11) 0.0100(11) 0.0144(11)
O2 0.0618(15) 0.0527(14) 0.0472(13) 0.0116(11) 0.0176(12) 0.0123(12)
O3 0.0581(15) 0.0543(14) 0.0564(15) 0.0174(11) 0.0142(12) 0.0151(12)
O4 0.0566(15) 0.0485(14) 0.0670(17) 0.0172(12) 0.0125(13) 0.0148(11)
O5 0.0596(15) 0.0546(14) 0.0568(15) 0.0160(12) 0.0142(12) 0.0145(12)
O6 0.0566(15) 0.0569(15) 0.0616(16) -0.0092(12) 0.0155(12) 0.0180(12)
O7 0.0703(19) 0.080(2) 0.0546(16) -0.0087(14) 0.0111(14) 0.0157(15)
O8 0.0679(17) 0.0488(14) 0.0550(15) 0.0114(11) 0.0096(12) 0.0126(12)
O9 0.0513(14) 0.0628(15) 0.0506(14) -0.0014(12) 0.0137(11) 0.0132(12)
O10 0.0659(17) 0.0554(15) 0.0632(17) -0.0109(12) 0.0129(13) 0.0087(13)
O11 0.0507(14) 0.0611(15) 0.0543(15) 0.0196(12) 0.0175(11) 0.0179(12)
O12 0.0532(14) 0.0488(13) 0.0527(14) 0.0169(11) 0.0156(11) 0.0153(11)
O13 0.0542(15) 0.0565(15) 0.0604(16) 0.0105(12) 0.0174(12) -0.0123(12)
O14 0.0499(14) 0.0546(14) 0.0507(14) 0.0159(11) 0.0155(11) 0.0174(11)
O15 0.0419(13) 0.0722(17) 0.0636(16) 0.0083(13) 0.0172(12) 0.0170(12)
O16 0.0493(14) 0.0551(14) 0.0607(16) -0.0132(12) 0.0212(12) 0.0071(11)
P1 0.0504(5) 0.0593(6) 0.0536(6) 0.0115(4) 0.0111(4) 0.0109(4)
P2 0.0537(5) 0.0518(5) 0.0476(5) 0.0138(4) 0.0145(4) 0.0101(4)
P3 0.0504(5) 0.0593(6) 0.0537(6) 0.0114(4) 0.0111(4) 0.0110(4)
Pd1 0.06258(19) 0.0706(2) 0.05989(19) 0.01338(15) 0.01311(15) 0.01205(15)
Pd2 0.04926(16) 0.04519(15) 0.05699(17) 0.00270(12) 0.01688(13) 0.01493(12)
Pd3 0.06472(19) 0.05227(17) 0.05775(18) 0.01589(13) 0.01170(14) 0.01331(14)

loop_
_atom_type_symbol
_atom_type_description
_atom_type_scat_dispersion_real
_atom_type_scat_dispersion_imag
_atom_type_scat_source
C C 0.0033 0.0016 'International Tables Vol C Tables 4.2.6.8 and 6.1.1.4'
H H 0.0000 0.0000 'International Tables Vol C Tables 4.2.6.8 and 6.1.1.4'
N N 0.0061 0.0033 'International Tables Vol C Tables 4.2.6.8 and 6.1.1.4'
O O 0.0106 0.0060 'International Tables Vol C Tables 4.2.6.8 and 6.1.1.4'
F F 0.0171 0.0103 'International Tables Vol C Tables 4.2.6.8 and 6.1.1.4'
P P 0.1023 0.0942 'International Tables Vol C Tables 4.2.6.8 and 6.1.1.4'
Pd Pd -0.9988 1.0072 'International Tables Vol C Tables 4.2.6.8 and 6.1.1.4'

loop_
_geom_angle_atom_site_label_1
_geom_angle_atom_site_label_2
_geom_angle_atom_site_label_3
_geom_angle
_geom_angle_site_symmetry_1
_geom_angle_site_symmetry_3
_geom_angle_publ_flag
N1 C1 C2 122.9(3) . . ?
N1 C1 H1 118.6 . . ?
C2 C1 H1 118.6 . . ?
C3 C2 C1 118.5(4) . . ?
C3 C2 H2 120.7 . . ?
C1 C2 H2 120.7 . . ?
C2 C3 C4 122.6(4) . . ?
C2 C3 H3 118.7 . . ?
C4 C3 H3 118.7 . . ?
C5 C4 C12 120.2(3) . . ?
C5 C4 C3 125.5(3) . . ?
C12 C4 C3 114.3(3) . . ?
O1 C5 C4 116.9(3) . . ?
O1 C5 C6 122.9(3) . . ?
C4 C5 C6 119.8(3) . . ?
C5 C6 C7 120.0(3) . . ?
C5 C6 O5 118.6(3) . . ?
C7 C6 O5 120.7(3) . . ?
C11 C7 C6 119.8(3) . . ?
C11 C7 C8 116.8(3) . . ?
C6 C7 C8 123.4(3) . . ?
C9 C8 C7 119.5(3) . . ?
C9 C8 H8 120.2 . . ?
C7 C8 H8 120.2 . . ?
C8 C9 C10 119.0(4) . . ?
C8 C9 H9 120.5 . . ?
C10 C9 H9 120.5 . . ?
N2 C10 C9 123.0(3) . . ?
N2 C10 H10 118.5 . . ?
C9 C10 H10 118.5 . . ?
C7 C11 C12 120.3(4) . . ?
C7 C11 N2 121.7(3) . . ?
C12 C11 N2 118.0(3) . . ?
N1 C12 C4 124.4(3) . . ?
N1 C12 C11 115.8(3) . . ?
C4 C12 C11 119.8(4) . . ?
N3 C13 C14 124.1(4) . . ?
N3 C13 H13 117.9 . . ?
C14 C13 H13 117.9 . . ?
C13 C14 C15 116.0(4) . . ?
C13 C14 H14 122.0 . . ?
C15 C14 H14 122.0 . . ?
C14 C15 C16 122.1(3) . . ?
C14 C15 H15 118.9 . . ?
C16 C15 H15 118.9 . . ?
C24 C16 C15 115.9(4) . . ?
C24 C16 C17 118.4(3) . . ?
C15 C16 C17 125.6(3) . . ?
O6 C17 C18 119.5(3) . . ?
O6 C17 C16 119.7(3) . . ?
C18 C17 C16 120.8(3) . . ?
O10 C18 C17 120.4(3) . . ?
O10 C18 C19 119.5(3) . . ?
C17 C18 C19 119.8(3) . . ?
C18 C19 C20 123.6(3) . . ?
C18 C19 C23 119.7(4) . . ?
C20 C19 C23 116.7(3) . . ?
C21 C20 C19 119.9(4) . . ?
C21 C20 H20 120.1 . . ?
C19 C20 H20 120.1 . . ?
C20 C21 C22 121.6(4) . . ?
C20 C21 H21 119.2 . . ?
C22 C21 H21 119.2 . . ?
N4 C22 C21 119.4(3) . . ?
N4 C22 H22 120.3 . . ?
C21 C22 H22 120.3 . . ?
N4 C23 C24 119.2(3) . . ?
N4 C23 C19 121.3(3) . . ?
C24 C23 C19 119.5(3) . . ?
N3 C24 C23 116.7(3) . . ?
N3 C24 C16 121.7(3) . . ?
C23 C24 C16 121.5(3) . . ?
N5 C25 C26 120.9(3) . . ?
N5 C25 H25 119.5 . . ?
C26 C25 H25 119.5 . . ?
C27 C26 C25 120.6(4) . . ?
C27 C26 H26 119.7 . . ?
C25 C26 H26 119.7 . . ?
C26 C27 C28 116.1(3) . . ?
C26 C27 H27 122.0 . . ?
C28 C27 H27 122.0 . . ?
C36 C28 C27 120.3(4) . . ?
C36 C28 C29 118.5(4) . . ?
C27 C28 C29 121.1(3) . . ?
C30 C29 O11 125.8(3) . . ?
C30 C29 C28 118.7(3) . . ?
O11 C29 C28 115.4(3) . . ?
C29 C30 O15 121.5(3) . . ?
C29 C30 C31 122.8(3) . . ?
O15 C30 C31 115.8(3) . . ?
C32 C31 C30 125.4(4) . . ?
C32 C31 C35 117.8(3) . . ?
C30 C31 C35 116.8(3) . . ?
C33 C32 C31 119.9(4) . . ?
C33 C32 H32 120.0 . . ?
C31 C32 H32 120.0 . . ?
C32 C33 C34 118.8(4) . . ?
C32 C33 H33 120.6 . . ?
C34 C33 H33 120.6 . . ?
N6 C34 C33 123.7(3) . . ?
N6 C34 H34 118.1 . . ?
C33 C34 H34 118.1 . . ?
N6 C35 C36 118.8(3) . . ?
N6 C35 C31 120.4(3) . . ?
C36 C35 C31 120.8(3) . . ?
C28 C36 N5 121.7(4) . . ?
C28 C36 C35 122.1(4) . . ?
N5 C36 C35 116.2(3) . . ?
C38 C37 N8 130.9(4) . . ?
C38 C37 C46 124.9(4) . . ?
N8 C37 C46 104.1(3) . . ?
C37 C38 C39 117.6(4) . . ?
C37 C38 H38 121.2 . . ?
C39 C38 H38 121.2 . . ?
C44 C39 C38 121.0(4) . . ?
C44 C39 C40 118.2(4) . . ?
C38 C39 C40 120.8(4) . . ?
C41 C40 C39 118.9(4) . . ?
C41 C40 H40 120.6 . . ?
C39 C40 H40 120.6 . . ?
C42 C41 C40 120.6(4) . . ?
C42 C41 H41 119.7 . . ?
C40 C41 H41 119.7 . . ?
C41 C42 C43 121.6(4) . . ?
C41 C42 H42 119.2 . . ?
C43 C42 H42 119.2 . . ?
C42 C43 C44 120.8(4) . . ?
C42 C43 C96 65.6(2) . . ?
C44 C43 C96 112.2(2) . . ?
C42 C43 H43 119.6 . . ?
C44 C43 H43 119.6 . . ?
C96 C43 H43 92.1 . . ?
C43 C44 C39 119.4(4) . . ?
C43 C44 C45 120.4(4) . . ?
C39 C44 C45 120.0(4) . . ?
C46 C45 C44 117.9(4) . . ?
C46 C45 H45 121.1 . . ?
C44 C45 H45 121.1 . . ?
N9 C46 C45 131.0(3) . . ?
N9 C46 C37 110.6(3) . . ?
C45 C46 C37 118.4(4) . . ?
N9 C47 N8 113.9(3) . . ?
N9 C47 H47 123.0 . . ?
N8 C47 H47 123.0 . . ?
C49 C48 N10 135.0(3) . . ?
C49 C48 C57 119.8(3) . . ?
N10 C48 C57 105.3(2) . . ?
C48 C49 C50 120.9(4) . . ?
C48 C49 H49 119.5 . . ?
C50 C49 H49 119.5 . . ?
C55 C50 C49 119.9(3) . . ?
C55 C50 C51 118.2(3) . . ?
C49 C50 C51 121.9(3) . . ?
C52 C51 C50 120.9(3) . . ?
C52 C51 H51 119.5 . . ?
C50 C51 H51 119.5 . . ?
C51 C52 C53 121.5(4) . . ?
C51 C52 H52 119.2 . . ?
C53 C52 H52 119.2 . . ?
C54 C53 C52 119.6(4) . . ?
C54 C53 H53 120.2 . . ?
C52 C53 H53 120.2 . . ?
C53 C54 C55 121.4(4) . . ?
C53 C54 H54 119.3 . . ?
C55 C54 H54 119.3 . . ?
C50 C55 C54 118.3(3) . . ?
C50 C55 C56 119.8(3) . . ?
C54 C55 C56 121.9(4) . . ?
C57 C56 C55 116.7(3) . . ?
C57 C56 H56 121.6 . . ?
C55 C56 H56 121.6 . . ?
C56 C57 N11 130.8(3) . . ?
C56 C57 C48 122.8(3) . . ?
N11 C57 C48 106.4(2) . . ?
N11 C58 N10 113.9(3) . . ?
N11 C58 H58 123.1 . . ?
N10 C58 H58 123.1 . . ?
N12 C59 C68 106.8(3) . . ?
N12 C59 C60 132.0(3) . . ?
C68 C59 C60 121.2(4) . . ?
C61 C60 C59 116.6(4) . . ?
C61 C60 H60 121.7 . . ?
C59 C60 H60 121.7 . . ?
C62 C61 C66 119.2(4) . . ?
C62 C61 C60 119.0(4) . . ?
C66 C61 C60 121.7(4) . . ?
C63 C62 C61 120.9(4) . . ?
C63 C62 H62 119.6 . . ?
C61 C62 H62 119.6 . . ?
C62 C63 C64 119.7(4) . . ?
C62 C63 H63 120.2 . . ?
C64 C63 H63 120.2 . . ?
C65 C64 C63 120.2(4) . . ?
C65 C64 H64 119.9 . . ?
C63 C64 H64 119.9 . . ?
C64 C65 C66 120.3(4) . . ?
C64 C65 H65 119.8 . . ?
C66 C65 H65 119.8 . . ?
C65 C66 C61 119.7(4) . . ?
C65 C66 C67 120.0(4) . . ?
C61 C66 C67 120.3(4) . . ?
C68 C67 C66 117.5(4) . . ?
C68 C67 H67 121.2 . . ?
C66 C67 H67 121.2 . . ?
C67 C68 C59 122.7(4) . . ?
C67 C68 N7 129.1(4) . . ?
C59 C68 N7 108.1(3) . . ?
N7 C69 N12 112.9(3) . . ?
N7 C69 H69 123.6 . . ?
N12 C69 H69 123.6 . . ?
O1 C70 C71 110.4(3) . . ?
O1 C70 H70A 109.6 . . ?
C71 C70 H70A 109.6 . . ?
O1 C70 H70B 109.6 . . ?
C71 C70 H70B 109.6 . . ?
H70A C70 H70B 108.1 . . ?
O2 C71 C70 101.5(3) . . ?
O2 C71 H71A 111.5 . . ?
C70 C71 H71A 111.5 . . ?
O2 C71 H71B 111.5 . . ?
C70 C71 H71B 111.5 . . ?
H71A C71 H71B 109.3 . . ?
O2 C72 C73 100.8(3) . . ?
O2 C72 H72A 111.6 . . ?
C73 C72 H72A 111.6 . . ?
O2 C72 H72B 111.6 . . ?
C73 C72 H72B 111.6 . . ?
H72A C72 H72B 109.4 . . ?
O3 C73 C72 110.5(3) . . ?
O3 C73 H73A 109.6 . . ?
C72 C73 H73A 109.6 . . ?
O3 C73 H73B 109.6 . . ?
C72 C73 H73B 109.6 . . ?
H73A C73 H73B 108.1 . . ?
C75 C74 O3 101.2(3) . . ?
C75 C74 H74A 111.5 . . ?
O3 C74 H74A 111.5 . . ?
C75 C74 H74B 111.5 . . ?
O3 C74 H74B 111.5 . . ?
H74A C74 H74B 109.3 . . ?
O4 C75 C74 100.7(3) . . ?
O4 C75 H75A 111.6 . . ?
C74 C75 H75A 111.6 . . ?
O4 C75 H75B 111.6 . . ?
C74 C75 H75B 111.6 . . ?
H75A C75 H75B 109.4 . . ?
O4 C76 C77 102.2(3) . . ?
O4 C76 H76A 111.3 . . ?
C77 C76 H76A 111.3 . . ?
O4 C76 H76B 111.3 . . ?
C77 C76 H76B 111.3 . . ?
H76A C76 H76B 109.2 . . ?
O5 C77 C76 118.5(4) . . ?
O5 C77 H77A 107.7 . . ?
C76 C77 H77A 107.7 . . ?
O5 C77 H77B 107.7 . . ?
C76 C77 H77B 107.7 . . ?
H77A C77 H77B 107.1 . . ?
O6 C78 C79 112.0(3) . . ?
O6 C78 H78A 109.2 . . ?
C79 C78 H78A 109.2 . . ?
O6 C78 H78B 109.2 . . ?
C79 C78 H78B 109.2 . . ?
H78A C78 H78B 107.9 . . ?
O7 C79 C78 110.7(3) . . ?
O7 C79 H79A 109.5 . . ?
C78 C79 H79A 109.5 . . ?
O7 C79 H79B 109.5 . . ?
C78 C79 H79B 109.5 . . ?
H79A C79 H79B 108.1 . . ?
O7 C80 C81 115.2(3) . . ?
O7 C80 H80A 108.5 . . ?
C81 C80 H80A 108.5 . . ?
O7 C80 H80B 108.5 . . ?
C81 C80 H80B 108.5 . . ?
H80A C80 H80B 107.5 . . ?
O8 C81 C80 114.5(3) . . ?
O8 C81 H81A 108.6 . . ?
C80 C81 H81A 108.6 . . ?
O8 C81 H81B 108.6 . . ?
C80 C81 H81B 108.6 . . ?
H81A C81 H81B 107.6 . . ?
O8 C82 C83 114.2(3) . . ?
O8 C82 H82A 108.7 . . ?
C83 C82 H82A 108.7 . . ?
O8 C82 H82B 108.7 . . ?
C83 C82 H82B 108.7 . . ?
H82A C82 H82B 107.6 . . ?
O9 C83 C82 111.0(3) . . ?
O9 C83 H83A 109.4 . . ?
C82 C83 H83A 109.4 . . ?
O9 C83 H83B 109.4 . . ?
C82 C83 H83B 109.4 . . ?
H83A C83 H83B 108.0 . . ?
O9 C84 C85 113.9(3) . . ?
O9 C84 H84A 108.8 . . ?
C85 C84 H84A 108.8 . . ?
O9 C84 H84B 108.8 . . ?
C85 C84 H84B 108.8 . . ?
H84A C84 H84B 107.7 . . ?
O10 C85 C84 104.4(3) . . ?
O10 C85 H85A 110.9 . . ?
C84 C85 H85A 110.9 . . ?
O10 C85 H85B 110.9 . . ?
C84 C85 H85B 110.9 . . ?
H85A C85 H85B 108.9 . . ?
O11 C86 C87 116.1(3) . . ?
O11 C86 H86A 108.3 . . ?
C87 C86 H86A 108.3 . . ?
O11 C86 H86B 108.3 . . ?
C87 C86 H86B 108.3 . . ?
H86A C86 H86B 107.4 . . ?
O12 C87 C86 112.2(3) . . ?
O12 C87 H87A 109.2 . . ?
C86 C87 H87A 109.2 . . ?
O12 C87 H87B 109.2 . . ?
C86 C87 H87B 109.2 . . ?
H87A C87 H87B 107.9 . . ?
O12 C88 C89 108.1(2) . . ?
O12 C88 H88A 110.1 . . ?
C89 C88 H88A 110.1 . . ?
O12 C88 H88B 110.1 . . ?
C89 C88 H88B 110.1 . . ?
H88A C88 H88B 108.4 . . ?
O13 C89 C88 119.2(3) . . ?
O13 C89 H89A 107.5 . . ?
C88 C89 H89A 107.5 . . ?
O13 C89 H89B 107.5 . . ?
C88 C89 H89B 107.5 . . ?
H89A C89 H89B 107.0 . . ?
O13 C90 C91 111.6(3) . . ?
O13 C90 H90A 109.3 . . ?
C91 C90 H90A 109.3 . . ?
O13 C90 H90B 109.3 . . ?
C91 C90 H90B 109.3 . . ?
H90A C90 H90B 108.0 . . ?
O14 C91 C90 120.8(3) . . ?
O14 C91 H91A 107.1 . . ?
C90 C91 H91A 107.1 . . ?
O14 C91 H91B 107.1 . . ?
C90 C91 H91B 107.1 . . ?
H91A C91 H91B 106.8 . . ?
O14 C92 C93 103.3(3) . . ?
O14 C92 H92A 111.1 . . ?
C93 C92 H92A 111.1 . . ?
O14 C92 H92B 111.1 . . ?
C93 C92 H92B 111.1 . . ?
H92A C92 H92B 109.1 . . ?
O15 C93 C92 109.6(3) . . ?
O15 C93 H93A 109.8 . . ?
C92 C93 H93A 109.8 . . ?
O15 C93 H93B 109.8 . . ?
C92 C93 H93B 109.8 . . ?
H93A C93 H93B 108.2 . . ?
N13 C94 C95 177.0(4) . . ?
C94 C95 H95A 109.5 . . ?
C94 C95 H95B 109.5 . . ?
H95A C95 H95B 109.5 . . ?
C94 C95 H95C 109.5 . . ?
H95A C95 H95C 109.5 . . ?
H95B C95 H95C 109.5 . . ?
N14 C96 C97 173.1(4) . . ?
N14 C96 C43 103.3(2) . . ?
C97 C96 C43 74.9(2) . . ?
C96 C97 H97A 115(3) . . ?
C96 C97 H97B 111(3) . . ?
H97A C97 H97B 107(4) . . ?
C96 C97 H97C 113(3) . . ?
H97A C97 H97C 105(4) . . ?
H97B C97 H97C 106(4) . . ?
N15 C98 C99 174.1(4) . . ?
C98 C99 H99A 109.5 . . ?
C98 C99 H99B 109.5 . . ?
H99A C99 H99B 109.5 . . ?
C98 C99 H99C 109.5 . . ?
H99A C99 H99C 109.5 . . ?
H99B C99 H99C 109.5 . . ?
C101 C100 H10A 109.5 . . ?
C101 C100 H10B 109.5 . . ?
H10A C100 H10B 109.5 . . ?
C101 C100 H10C 109.5 . . ?
H10A C100 H10C 109.5 . . ?
H10B C100 H10C 109.5 . . ?
O16 C101 C100 119.2(3) . . ?
O16 C101 H10D 107.5 . . ?
C100 C101 H10D 107.5 . . ?
O16 C101 H10E 107.5 . . ?
C100 C101 H10E 107.5 . . ?
H10D C101 H10E 107.0 . . ?
O16 C102 C103 109.1(3) . . ?
O16 C102 H10F 109.9 . . ?
C103 C102 H10F 109.9 . . ?
O16 C102 H10G 109.9 . . ?
C103 C102 H10G 109.9 . . ?
H10F C102 H10G 108.3 . . ?
C102 C103 H10H 109.5 . . ?
C102 C103 H10I 109.5 . . ?
H10H C103 H10I 109.5 . . ?
C102 C103 H10J 109.5 . . ?
H10H C103 H10J 109.5 . . ?
H10I C103 H10J 109.5 . . ?
C1 N1 C12 117.2(3) . . ?
C1 N1 Pd1 129.5(2) . . ?
C12 N1 Pd1 113.2(2) . . ?
C10 N2 C11 119.9(3) . . ?
C10 N2 Pd1 129.4(2) . . ?
C11 N2 Pd1 110.7(2) . . ?
C13 N3 C24 120.0(2) . . ?
C13 N3 Pd2 128.4(2) . . ?
C24 N3 Pd2 111.63(19) . . ?
C22 N4 C23 121.2(2) . . ?
C22 N4 Pd2 128.40(19) . . ?
C23 N4 Pd2 110.36(19) . . ?
C25 N5 C36 120.3(2) . . ?
C25 N5 Pd3 127.8(2) . . ?
C36 N5 Pd3 111.7(2) . . ?
C34 N6 C35 119.2(3) . . ?
C34 N6 Pd3 129.3(2) . . ?
C35 N6 Pd3 111.5(2) . . ?
C69 N7 C68 106.3(3) . . ?
C69 N7 Pd1 123.4(2) . . ?
C68 N7 Pd1 128.8(2) . . ?
C47 N8 C37 105.2(3) . . ?
C47 N8 Pd1 126.9(2) . . ?
C37 N8 Pd1 122.8(2) . . ?
C47 N9 C46 106.0(2) . . ?
C47 N9 Pd2 128.9(2) . . ?
C46 N9 Pd2 124.3(2) . . ?
C58 N10 C48 107.3(2) . . ?
C58 N10 Pd2 129.6(2) . . ?
C48 N10 Pd2 122.0(2) . . ?
C58 N11 C57 107.1(2) . . ?
C58 N11 Pd3 124.3(2) . . ?
C57 N11 Pd3 123.7(2) . . ?
C69 N12 C59 105.9(3) . . ?
C69 N12 Pd3 124.1(2) . . ?
C59 N12 Pd3 129.9(2) . . ?
C5 O1 C70 112.92(17) . . ?
C71 O2 C72 110.7(2) . . ?
C73 O3 C74 110.1(2) . . ?
C76 O4 C75 109.6(3) . . ?
C6 O5 C77 112.48(18) . . ?
C17 O6 C78 115.49(18) . . ?
C80 O7 C79 117.8(2) . . ?
C81 O8 C82 114.2(2) . . ?
C83 O9 C84 111.0(2) . . ?
C18 O10 C85 114.93(18) . . ?
C29 O11 C86 122.69(17) . . ?
C88 O12 C87 110.0(3) . . ?
C89 O13 C90 126.0(3) . . ?
C92 O14 C91 128.4(2) . . ?
C30 O15 C93 113.31(17) . . ?
C101 O16 C102 120.5(3) . . ?
F4 P1 F6 92.98(11) . . ?
F4 P1 F1 88.63(12) . . ?
F6 P1 F1 178.37(13) . . ?
F4 P1 F3 91.89(12) . . ?
F6 P1 F3 89.91(12) . . ?
F1 P1 F3 90.30(12) . . ?
F4 P1 F5 90.21(12) . . ?
F6 P1 F5 88.96(12) . . ?
F1 P1 F5 90.77(12) . . ?
F3 P1 F5 177.66(13) . . ?
F4 P1 F2 177.28(13) . . ?
F6 P1 F2 88.69(11) . . ?
F1 P1 F2 89.69(11) . . ?
F3 P1 F2 90.25(12) . . ?
F5 P1 F2 87.68(12) . . ?
F7 P2 F10 90.29(12) . . ?
F7 P2 F11 93.58(12) . . ?
F10 P2 F11 88.28(11) . . ?
F7 P2 F9 89.14(12) . . ?
F10 P2 F9 93.30(12) . . ?
F11 P2 F9 176.85(13) . . ?
F7 P2 F12 178.26(13) . . ?
F10 P2 F12 89.63(11) . . ?
F11 P2 F12 88.15(12) . . ?
F9 P2 F12 89.13(12) . . ?
F7 P2 F8 92.45(12) . . ?
F10 P2 F8 176.39(13) . . ?
F11 P2 F8 89.20(12) . . ?
F9 P2 F8 89.09(12) . . ?
F12 P2 F8 87.70(12) . . ?
F14 P3 F15 177.05(13) . . ?
F14 P3 F13 91.21(12) . . ?
F15 P3 F13 90.38(12) . . ?
F14 P3 F18 88.41(11) . . ?
F15 P3 F18 89.87(12) . . ?
F13 P3 F18 177.02(13) . . ?
F14 P3 F17 91.20(12) . . ?
F15 P3 F17 91.19(12) . . ?
F13 P3 F17 93.38(12) . . ?
F18 P3 F17 89.58(12) . . ?
F14 P3 F16 91.33(12) . . ?
F15 P3 F16 86.22(12) . . ?
F13 P3 F16 88.56(12) . . ?
F18 P3 F16 88.49(12) . . ?
F17 P3 F16 176.78(13) . . ?
N8 Pd1 N7 87.24(14) . . ?
N8 Pd1 N2 94.73(14) . . ?
N7 Pd1 N2 177.32(14) . . ?
N8 Pd1 N1 176.39(15) . . ?
N7 Pd1 N1 95.86(15) . . ?
N2 Pd1 N1 82.23(15) . . ?
N9 Pd2 N10 88.47(13) . . ?
N9 Pd2 N4 175.77(13) . . ?
N10 Pd2 N4 94.29(13) . . ?
N9 Pd2 N3 94.99(13) . . ?
N10 Pd2 N3 175.50(13) . . ?
N4 Pd2 N3 82.10(13) . . ?
N6 Pd3 N12 93.89(14) . . ?
N6 Pd3 N11 177.53(13) . . ?
N12 Pd3 N11 87.77(15) . . ?
N6 Pd3 N5 81.32(13) . . ?
N12 Pd3 N5 174.99(14) . . ?
N11 Pd3 N5 97.07(13) . . ?

loop_
_geom_bond_atom_site_label_1
_geom_bond_atom_site_label_2
_geom_bond_distance
_geom_bond_site_symmetry_2
_geom_bond_publ_flag
C1 N1 1.319(4) . ?
C1 C2 1.393(6) . ?
C1 H1 0.9300 . ?
C2 C3 1.333(5) . ?
C2 H2 0.9300 . ?
C3 C4 1.404(5) . ?
C3 H3 0.9300 . ?
C4 C5 1.392(5) . ?
C4 C12 1.393(5) . ?
C5 O1 1.381(4) . ?
C5 C6 1.395(5) . ?
C6 C7 1.396(5) . ?
C6 O5 1.397(3) . ?
C7 C11 1.389(5) . ?
C7 C8 1.438(5) . ?
C8 C9 1.372(5) . ?
C8 H8 0.9300 . ?
C9 C10 1.413(5) . ?
C9 H9 0.9300 . ?
C10 N2 1.274(4) . ?
C10 H10 0.9300 . ?
C11 C12 1.393(6) . ?
C11 N2 1.402(4) . ?
C12 N1 1.365(4) . ?
C13 N3 1.312(4) . ?
C13 C14 1.371(5) . ?
C13 H13 0.9300 . ?
C14 C15 1.401(6) . ?
C14 H14 0.9300 . ?
C15 C16 1.407(5) . ?
C15 H15 0.9300 . ?
C16 C24 1.394(5) . ?
C16 C17 1.429(5) . ?
C17 O6 1.367(3) . ?
C17 C18 1.391(6) . ?
C18 O10 1.372(4) . ?
C18 C19 1.405(5) . ?
C19 C20 1.417(6) . ?
C19 C23 1.425(5) . ?
C20 C21 1.350(5) . ?
C20 H20 0.9300 . ?
C21 C22 1.419(6) . ?
C21 H21 0.9300 . ?
C22 N4 1.323(4) . ?
C22 H22 0.9300 . ?
C23 N4 1.371(3) . ?
C23 C24 1.392(5) . ?
C24 N3 1.364(4) . ?
C25 N5 1.315(4) . ?
C25 C26 1.413(5) . ?
C25 H25 0.9300 . ?
C26 C27 1.374(5) . ?
C26 H26 0.9300 . ?
C27 C28 1.445(5) . ?
C27 H27 0.9300 . ?
C28 C36 1.343(5) . ?
C28 C29 1.479(5) . ?
C29 C30 1.374(5) . ?
C29 O11 1.381(4) . ?
C30 O15 1.392(3) . ?
C30 C31 1.403(5) . ?
C31 C32 1.381(5) . ?
C31 C35 1.435(6) . ?
C32 C33 1.359(5) . ?
C32 H32 0.9300 . ?
C33 C34 1.386(5) . ?
C33 H33 0.9300 . ?
C34 N6 1.301(4) . ?
C34 H34 0.9300 . ?
C35 N6 1.352(4) . ?
C35 C36 1.398(6) . ?
C36 N5 1.361(4) . ?
C37 C38 1.319(6) . ?
C37 N8 1.418(4) . ?
C37 C46 1.430(6) . ?
C38 C39 1.412(5) . ?
C38 H38 0.9300 . ?
C39 C44 1.411(6) . ?
C39 C40 1.427(6) . ?
C40 C41 1.417(6) . ?
C40 H40 0.9300 . ?
C41 C42 1.322(6) . ?
C41 H41 0.9300 . ?
C42 C43 1.377(5) . ?
C42 H42 0.9300 . ?
C43 C44 1.386(6) . ?
C43 H43 0.9300 . ?
C44 C45 1.431(6) . ?
C45 C46 1.401(5) . ?
C45 H45 0.9300 . ?
C46 N9 1.354(4) . ?
C47 N9 1.314(4) . ?
C47 H47 0.9300 . ?
C48 C49 1.326(5) . ?
C48 N10 1.391(4) . ?
C48 C57 1.453(4) . ?
C49 C50 1.411(6) . ?
C49 H49 0.9300 . ?
C50 C55 1.404(4) . ?
C50 C51 1.428(4) . ?
C51 C52 1.308(5) . ?
C51 H51 0.9300 . ?
C52 C53 1.407(6) . ?
C52 H52 0.9300 . ?
C53 C54 1.331(6) . ?
C53 H53 0.9300 . ?
C54 C55 1.417(6) . ?
C54 H54 0.9300 . ?
C55 C56 1.471(6) . ?
C56 C57 1.342(5) . ?
C56 H56 0.9300 . ?
C57 N11 1.387(4) . ?
C58 N11 1.313(4) . ?
C58 N10 1.325(4) . ?
C58 H58 0.9300 . ?
C59 N12 1.379(4) . ?
C59 C68 1.380(6) . ?
C59 C60 1.429(6) . ?
C60 C61 1.400(5) . ?
C60 H60 0.9300 . ?
C61 C62 1.385(5) . ?
C61 C66 1.399(5) . ?
C62 C63 1.380(6) . ?
C62 H62 0.9300 . ?
C63 C64 1.389(6) . ?
C63 H63 0.9300 . ?
C64 C65 1.373(6) . ?
C64 H64 0.9300 . ?
C65 C66 1.394(6) . ?
C65 H65 0.9300 . ?
C66 C67 1.433(5) . ?
C67 C68 1.366(6) . ?
C67 H67 0.9300 . ?
C68 N7 1.389(4) . ?
C69 N7 1.296(4) . ?
C69 N12 1.357(4) . ?
C69 H69 0.9300 . ?
C70 O1 1.432(4) . ?
C70 C71 1.487(6) . ?
C70 H70A 0.9700 . ?
C70 H70B 0.9700 . ?
C71 O2 1.402(4) . ?
C71 H71A 0.9700 . ?
C71 H71B 0.9700 . ?
C72 O2 1.421(3) . ?
C72 C73 1.499(5) . ?
C72 H72A 0.9700 . ?
C72 H72B 0.9700 . ?
C73 O3 1.445(4) . ?
C73 H73A 0.9700 . ?
C73 H73B 0.9700 . ?
C74 C75 1.489(6) . ?
C74 O3 1.500(5) . ?
C74 H74A 0.9700 . ?
C74 H74B 0.9700 . ?
C75 O4 1.451(4) . ?
C75 H75A 0.9700 . ?
C75 H75B 0.9700 . ?
C76 O4 1.422(4) . ?
C76 C77 1.486(6) . ?
C76 H76A 0.9700 . ?
C76 H76B 0.9700 . ?
C77 O5 1.399(4) . ?
C77 H77A 0.9700 . ?
C77 H77B 0.9700 . ?
C78 O6 1.442(4) . ?
C78 C79 1.504(5) . ?
C78 H78A 0.9700 . ?
C78 H78B 0.9700 . ?
C79 O7 1.399(4) . ?
C79 H79A 0.9700 . ?
C79 H79B 0.9700 . ?
C80 O7 1.392(4) . ?
C80 C81 1.536(5) . ?
C80 H80A 0.9700 . ?
C80 H80B 0.9700 . ?
C81 O8 1.382(4) . ?
C81 H81A 0.9700 . ?
C81 H81B 0.9700 . ?
C82 O8 1.401(4) . ?
C82 C83 1.532(5) . ?
C82 H82A 0.9700 . ?
C82 H82B 0.9700 . ?
C83 O9 1.403(3) . ?
C83 H83A 0.9700 . ?
C83 H83B 0.9700 . ?
C84 O9 1.419(4) . ?
C84 C85 1.484(6) . ?
C84 H84A 0.9700 . ?
C84 H84B 0.9700 . ?
C85 O10 1.455(4) . ?
C85 H85A 0.9700 . ?
C85 H85B 0.9700 . ?
C86 O11 1.428(4) . ?
C86 C87 1.465(5) . ?
C86 H86A 0.9700 . ?
C86 H86B 0.9700 . ?
C87 O12 1.454(4) . ?
C87 H87A 0.9700 . ?
C87 H87B 0.9700 . ?
C88 O12 1.438(4) . ?
C88 C89 1.554(6) . ?
C88 H88A 0.9700 . ?
C88 H88B 0.9700 . ?
C89 O13 1.400(4) . ?
C89 H89A 0.9700 . ?
C89 H89B 0.9700 . ?
C90 O13 1.413(4) . ?
C90 C91 1.509(6) . ?
C90 H90A 0.9700 . ?
C90 H90B 0.9700 . ?
C91 O14 1.442(3) . ?
C91 H91A 0.9700 . ?
C91 H91B 0.9700 . ?
C92 O14 1.398(4) . ?
C92 C93 1.531(5) . ?
C92 H92A 0.9700 . ?
C92 H92B 0.9700 . ?
C93 O15 1.416(4) . ?
C93 H93A 0.9700 . ?
C93 H93B 0.9700 . ?
C94 N13 1.173(4) . ?
C94 C95 1.436(5) . ?
C95 H95A 0.9600 . ?
C95 H95B 0.9600 . ?
C95 H95C 0.9600 . ?
C96 N14 1.082(4) . ?
C96 C97 1.495(6) . ?
C97 H97A 0.97(5) . ?
C97 H97B 0.98(5) . ?
C97 H97C 1.00(5) . ?
C98 N15 1.113(4) . ?
C98 C99 1.486(6) . ?
C99 H99A 0.9600 . ?
C99 H99B 0.9600 . ?
C99 H99C 0.9600 . ?
C100 C101 1.558(4) . ?
C100 H10A 0.9600 . ?
C100 H10B 0.9600 . ?
C100 H10C 0.9600 . ?
C101 O16 1.442(5) . ?
C101 H10D 0.9700 . ?
C101 H10E 0.9700 . ?
C102 O16 1.447(4) . ?
C102 C103 1.529(5) . ?
C102 H10F 0.9700 . ?
C102 H10G 0.9700 . ?
C103 H10H 0.9600 . ?
C103 H10I 0.9600 . ?
C103 H10J 0.9600 . ?
F1 P1 1.589(2) . ?
F2 P1 1.607(2) . ?
F3 P1 1.592(2) . ?
F4 P1 1.574(2) . ?
F5 P1 1.602(2) . ?
F6 P1 1.581(2) . ?
F7 P2 1.576(2) . ?
F8 P2 1.608(2) . ?
F9 P2 1.605(2) . ?
F10 P2 1.592(2) . ?
F11 P2 1.599(2) . ?
F12 P2 1.607(2) . ?
F13 P3 1.581(2) . ?
F14 P3 1.574(2) . ?
F15 P3 1.577(2) . ?
F16 P3 1.623(2) . ?
F17 P3 1.615(2) . ?
F18 P3 1.608(2) . ?
N1 Pd1 2.013(4) . ?
N2 Pd1 2.011(3) . ?
N3 Pd2 2.040(3) . ?
N4 Pd2 2.030(3) . ?
N5 Pd3 2.047(3) . ?
N6 Pd3 2.021(3) . ?
N7 Pd1 2.007(3) . ?
N8 Pd1 1.995(4) . ?
N9 Pd2 2.013(3) . ?
N10 Pd2 2.017(3) . ?
N11 Pd3 2.038(3) . ?
N12 Pd3 2.032(4) . ?
